data_1548297
loop_
_publ_author_name
'Hiroki Asakawa'
'Ka-Ho Lee'
'Zhenyang Lin'
'Makoto Yamashita'

_publ_section_title
;
 Facile scission of isonitrile carbon-nitrogen triple bond using a
 diborane(4) reagent
;
_journal_name_full 'Nature Communications'
_journal_page_first 4245
_journal_paper_doi 10.1038/ncomms5245
_journal_volume 5
_journal_year 2014
_chemical_formula_moiety 'C24 H34 B2 O2'
_chemical_formula_sum 'C24 H34 B2 O2'
_chemical_formula_weight 376.13
_space_group_crystal_system monoclinic
_space_group_IT_number 14
_space_group_name_Hall '-P 2ybc'
_space_group_name_H-M_alt 'P 1 21/c 1'
_symmetry_space_group_name_Hall '-P 2ybc'
_symmetry_space_group_name_H-M 'P 1 21/c 1'
_atom_sites_solution_hydrogens geom
_cell_angle_alpha 90
_cell_angle_beta 110.728(5)
_cell_angle_gamma 90
_cell_formula_units_Z 4
_cell_length_a 9.859(4)
_cell_length_b 18.123(7)
_cell_length_c 13.451(5)
_cell_measurement_reflns_used 5306
_cell_measurement_temperature 113(2)
_cell_measurement_theta_max 27.4662
_cell_measurement_theta_min 1.9707
_cell_volume 2247.8(15)
_computing_cell_refinement 'RIGAKU CrystalClear'
_computing_data_collection 'RIGAKU CrystalClear'
_computing_data_reduction 'RIGAKU CrystalClear'
_computing_molecular_graphics 'Yadokari-XG 2009(Wakita Nemoto et al.)'
_computing_publication_material 'Yadokari-XG 2009(Wakita,Nemoto et al.)'
_computing_structure_refinement 'SHELXL-2014 (Sheldrick, 2014)'
_computing_structure_solution SIR-2004
_diffrn_ambient_temperature 113(2)
_diffrn_detector_area_resol_mean 28.5714
_diffrn_measured_fraction_theta_full 98.8000
_diffrn_measured_fraction_theta_max 27.4662
_diffrn_measurement_device_type 'Rigaku VariMax Saturn'
_diffrn_measurement_method 'omega scans'
_diffrn_radiation_monochromator Confocal
_diffrn_radiation_source 'rotating-anode X-ray tube'
_diffrn_radiation_type MoK\a
_diffrn_radiation_wavelength 0.71075
_diffrn_reflns_av_R_equivalents 0.0457
_diffrn_reflns_av_unetI/netI 0.0557
_diffrn_reflns_Laue_measured_fraction_full 0.963
_diffrn_reflns_Laue_measured_fraction_max 0.991
_diffrn_reflns_limit_h_max 10
_diffrn_reflns_limit_h_min -11
_diffrn_reflns_limit_k_max 21
_diffrn_reflns_limit_k_min -16
_diffrn_reflns_limit_l_max 13
_diffrn_reflns_limit_l_min -15
_diffrn_reflns_number 14077
_diffrn_reflns_point_group_measured_fraction_full 0.963
_diffrn_reflns_point_group_measured_fraction_max 0.991
_diffrn_reflns_theta_full 27.4662
_diffrn_reflns_theta_max 24.998
_diffrn_reflns_theta_min 1.971
_exptl_absorpt_coefficient_mu 0.067
_exptl_absorpt_correction_T_max 1.0000
_exptl_absorpt_correction_T_min 0.6252
_exptl_absorpt_correction_type multi-scan
_exptl_absorpt_process_details 'Jacobson, R. (1998) Private communication'
_exptl_crystal_colour Colorless
_exptl_crystal_density_diffrn 1.111
_exptl_crystal_description Block
_exptl_crystal_F_000 816
_exptl_crystal_size_max 0.500
_exptl_crystal_size_mid 0.350
_exptl_crystal_size_min 0.250
_refine_diff_density_max 0.233
_refine_diff_density_min -0.180
_refine_diff_density_rms 0.043
_refine_ls_extinction_coef .
_refine_ls_extinction_method none
_refine_ls_goodness_of_fit_ref 1.088
_refine_ls_hydrogen_treatment constr
_refine_ls_matrix_type full
_refine_ls_number_parameters 328
_refine_ls_number_reflns 3914
_refine_ls_number_restraints 78
_refine_ls_restrained_S_all 1.084
_refine_ls_R_factor_all 0.0868
_refine_ls_R_factor_gt 0.0610
_refine_ls_shift/su_max 0.000
_refine_ls_shift/su_mean 0.000
_refine_ls_structure_factor_coef Fsqd
_refine_ls_weighting_details 'w=1/[\s^2^(Fo^2^)+(0.0470P)^2^+1.3358P] where P=(Fo^2^+2Fc^2^)/3'
_refine_ls_weighting_scheme calc
_refine_ls_wR_factor_gt 0.1325
_refine_ls_wR_factor_ref 0.1545
_reflns_Friedel_coverage 0.000
_reflns_Friedel_fraction_full .
_reflns_Friedel_fraction_max .
_reflns_number_gt 2944
_reflns_number_total 3914
_reflns_threshold_expression 'I > 2\s(I)'
_cod_data_source_file 2.cif
_cod_data_source_block 2
_cod_depositor_comments
;
The following automatic conversions were performed:

'_exptl_absorpt_correction_type' value 'Multi-scan' changed to
'multi-scan' according to the built-in table from CIF Core dictionary
named 'cif_core.dic' version 2.4.1 from 2010-06-29.

Automatic conversion script
Id: cif_fix_values 5376 2017-05-30 11:51:03Z andrius 
;
_cod_database_code 1548297
_shelx_space_group_comment
;
The symmetry employed for this shelxl refinement is uniquely defined
by the following loop, which should always be used as a source of
symmetry information in preference to the above space-group names.
They are only intended as comments.
;
_shelx_estimated_absorpt_t_min 0.967
_shelx_estimated_absorpt_t_max 0.983
_shelxl_version_number 2014-1

loop_
_space_group_symop_operation_xyz
'x, y, z'
'-x, y+1/2, -z+1/2'
'-x, -y, -z'
'x, -y-1/2, z-1/2'

loop_
_atom_site_label
_atom_site_type_symbol
_atom_site_fract_x
_atom_site_fract_y
_atom_site_fract_z
_atom_site_U_iso_or_equiv
_atom_site_adp_type
_atom_site_occupancy
_atom_site_site_symmetry_order
_atom_site_calc_flag
_atom_site_refinement_flags_posn
_atom_site_refinement_flags_adp
_atom_site_refinement_flags_occupancy
_atom_site_disorder_assembly
_atom_site_disorder_group
B1 B 0.3404(3) -0.07627(15) 0.21029(19) 0.0283(6) Uani 1 1 d . . . . .
O1_a O 0.2668(5) -0.0939(2) 0.2779(4) 0.0315(9) Uani 0.788(5) 1 d . U P A 1
C1_a C 0.1457(4) -0.1428(2) 0.2193(3) 0.0344(9) Uani 0.788(5) 1 d . U P A 1
C2_a C 0.2003(4) -0.1760(2) 0.1336(3) 0.0352(9) Uani 0.788(5) 1 d . U P A 1
O2_a O 0.2943(4) -0.1172(2) 0.1195(3) 0.0356(9) Uani 0.788(5) 1 d . U P A 1
C3_a C 0.1246(6) -0.1986(3) 0.2951(4) 0.0511(12) Uani 0.788(5) 1 d . U P A 1
H1_a H 0.2121 -0.2290 0.3239 0.077 Uiso 0.788(5) 1 calc R U P A 1
H2_a H 0.0416 -0.2301 0.2575 0.077 Uiso 0.788(5) 1 calc R U P A 1
H3_a H 0.1065 -0.1730 0.3534 0.077 Uiso 0.788(5) 1 calc R U P A 1
C4_a C 0.0123(4) -0.0935(2) 0.1716(4) 0.0580(12) Uani 0.788(5) 1 d . U P A 1
H4_a H 0.0302 -0.0580 0.1226 0.087 Uiso 0.788(5) 1 calc R U P A 1
H5_a H -0.0067 -0.0669 0.2287 0.087 Uiso 0.788(5) 1 calc R U P A 1
H6_a H -0.0718 -0.1240 0.1329 0.087 Uiso 0.788(5) 1 calc R U P A 1
C5_a C 0.085(2) -0.1897(9) 0.0276(13) 0.058(3) Uani 0.788(5) 1 d . U P A 1
H7_a H 0.1285 -0.2106 -0.0211 0.087 Uiso 0.788(5) 1 calc R U P A 1
H8_a H 0.0364 -0.1431 -0.0013 0.087 Uiso 0.788(5) 1 calc R U P A 1
H9_a H 0.0133 -0.2245 0.0360 0.087 Uiso 0.788(5) 1 calc R U P A 1
C6_a C 0.2962(4) -0.2439(2) 0.1741(4) 0.0478(11) Uani 0.788(5) 1 d . U P A 1
H10_a H 0.3705 -0.2329 0.2433 0.072 Uiso 0.788(5) 1 calc R U P A 1
H11_a H 0.3432 -0.2571 0.1234 0.072 Uiso 0.788(5) 1 calc R U P A 1
H12_a H 0.2365 -0.2853 0.1814 0.072 Uiso 0.788(5) 1 calc R U P A 1
C7 C 0.4612(2) 0.06031(13) 0.17622(16) 0.0274(5) Uani 1 1 d . . . . .
C8 C 0.3437(3) 0.10847(13) 0.16610(17) 0.0305(6) Uani 1 1 d . . . . .
C9 C 0.3264(3) 0.17315(14) 0.10644(18) 0.0341(6) Uani 1 1 d . . . . .
H13 H 0.2486 0.2055 0.1019 0.041 Uiso 1 1 calc R U . . .
C10 C 0.4198(3) 0.19159(14) 0.05347(17) 0.0342(6) Uani 1 1 d . . . . .
C11 C 0.5326(3) 0.14384(14) 0.06193(18) 0.0362(6) Uani 1 1 d . . . . .
H14 H 0.5963 0.1552 0.0251 0.043 Uiso 1 1 calc R U . . .
C12 C 0.5560(3) 0.07957(13) 0.12279(17) 0.0295(6) Uani 1 1 d . . . . .
C13 C 0.2378(3) 0.09394(16) 0.2214(2) 0.0415(7) Uani 1 1 d . . . . .
H13A H 0.2618 0.0471 0.2600 0.062 Uiso 0.5 1 calc R U P . .
H13B H 0.1393 0.0913 0.1686 0.062 Uiso 0.5 1 calc R U P . .
H13C H 0.2431 0.1340 0.2716 0.062 Uiso 0.5 1 calc R U P . .
H13D H 0.1677 0.1345 0.2068 0.062 Uiso 0.5 1 calc R U P . .
H13E H 0.2902 0.0903 0.2982 0.062 Uiso 0.5 1 calc R U P . .
H13F H 0.1864 0.0476 0.1952 0.062 Uiso 0.5 1 calc R U P . .
C14 C 0.3988(4) 0.26249(15) -0.0094(2) 0.0499(8) Uani 1 1 d . . . . .
H14A H 0.3135 0.2885 -0.0059 0.075 Uiso 0.5 1 calc R U P . .
H14B H 0.3845 0.2511 -0.0836 0.075 Uiso 0.5 1 calc R U P . .
H14C H 0.4847 0.2938 0.0207 0.075 Uiso 0.5 1 calc R U P . .
H14D H 0.4750 0.2671 -0.0399 0.075 Uiso 0.5 1 calc R U P . .
H14E H 0.4040 0.3045 0.0377 0.075 Uiso 0.5 1 calc R U P . .
H14F H 0.3037 0.2619 -0.0666 0.075 Uiso 0.5 1 calc R U P . .
C15 C 0.6816(3) 0.02992(15) 0.12424(19) 0.0381(6) Uani 1 1 d . . . . .
H21 H 0.7390 0.0168 0.1978 0.057 Uiso 1 1 calc R U . . .
H22 H 0.7431 0.0561 0.0924 0.057 Uiso 1 1 calc R U . . .
H23 H 0.6433 -0.0150 0.0834 0.057 Uiso 1 1 calc R U . . .
C16 C 0.6229(3) -0.03309(13) 0.33670(17) 0.0279(5) Uani 1 1 d . . . . .
C17 C 0.6674(3) 0.01089(13) 0.42975(17) 0.0299(6) Uani 1 1 d . . . . .
C18 C 0.7873(3) -0.00902(14) 0.51675(18) 0.0334(6) Uani 1 1 d . . . . .
H24 H 0.8129 0.0202 0.5794 0.040 Uiso 1 1 calc R U . . .
C19 C 0.8711(3) -0.07019(14) 0.51543(18) 0.0334(6) Uani 1 1 d . . . . .
C20 C 0.8304(3) -0.11293(14) 0.42405(19) 0.0348(6) Uani 1 1 d . . . . .
H25 H 0.8881 -0.1541 0.4206 0.042 Uiso 1 1 calc R U . . .
C21 C 0.7053(3) -0.09636(13) 0.33659(18) 0.0290(5) Uani 1 1 d . . . . .
C22 C 0.5821(3) 0.07821(14) 0.43884(19) 0.0387(6) Uani 1 1 d . . . . .
H26 H 0.6336 0.1037 0.5059 0.058 Uiso 1 1 calc R U . . .
H27 H 0.4860 0.0630 0.4374 0.058 Uiso 1 1 calc R U . . .
H28 H 0.5714 0.1116 0.3792 0.058 Uiso 1 1 calc R U . . .
C23 C 1.0042(3) -0.09029(16) 0.6103(2) 0.0465(7) Uani 1 1 d . . . . .
H23A H 1.0484 -0.1350 0.5943 0.070 Uiso 0.5 1 calc R U P . .
H23B H 0.9760 -0.0992 0.6722 0.070 Uiso 0.5 1 calc R U P . .
H23C H 1.0742 -0.0497 0.6258 0.070 Uiso 0.5 1 calc R U P . .
H23D H 1.0173 -0.0542 0.6673 0.070 Uiso 0.5 1 calc R U P . .
H23E H 1.0898 -0.0901 0.5893 0.070 Uiso 0.5 1 calc R U P . .
H23F H 0.9915 -0.1396 0.6358 0.070 Uiso 0.5 1 calc R U P . .
C24 C 0.6651(3) -0.14714(15) 0.2410(2) 0.0410(7) Uani 1 1 d . . . . .
H24A H 0.5761 -0.1293 0.1862 0.061 Uiso 0.5 1 calc R U P . .
H24B H 0.6492 -0.1971 0.2624 0.061 Uiso 0.5 1 calc R U P . .
H24C H 0.7439 -0.1479 0.2126 0.061 Uiso 0.5 1 calc R U P . .
H24D H 0.7367 -0.1869 0.2547 0.061 Uiso 0.5 1 calc R U P . .
H24E H 0.6636 -0.1190 0.1784 0.061 Uiso 0.5 1 calc R U P . .
H24F H 0.5689 -0.1683 0.2282 0.061 Uiso 0.5 1 calc R U P . .
B2 B 0.4806(3) -0.01362(16) 0.24139(19) 0.0290(6) Uani 1 1 d . . . . .
O3_b O 0.307(2) -0.1167(10) 0.2763(15) 0.048(4) Uani 0.212(5) 1 d . U P A 2
C25_b C 0.1999(18) -0.1702(9) 0.2144(12) 0.040(3) Uani 0.212(5) 1 d . U P A 2
C26_b C 0.1310(14) -0.1363(8) 0.1068(9) 0.034(2) Uani 0.212(5) 1 d . U P A 2
O4_b O 0.2494(17) -0.0905(8) 0.1076(13) 0.039(3) Uani 0.212(5) 1 d . U P A 2
C27_b C 0.276(2) -0.2359(10) 0.2348(16) 0.065(4) Uani 0.212(5) 1 d . U P A 2
H35_b H 0.3077 -0.2470 0.3110 0.097 Uiso 0.212(5) 1 calc R U P A 2
H36_b H 0.3610 -0.2316 0.2135 0.097 Uiso 0.212(5) 1 calc R U P A 2
H37_b H 0.2134 -0.2758 0.1945 0.097 Uiso 0.212(5) 1 calc R U P A 2
C28_b C 0.070(2) -0.1693(12) 0.2726(17) 0.060(4) Uani 0.212(5) 1 d . U P A 2
H38_b H 0.1097 -0.1914 0.3435 0.090 Uiso 0.212(5) 1 calc R U P A 2
H39_b H -0.0148 -0.1976 0.2287 0.090 Uiso 0.212(5) 1 calc R U P A 2
H40_b H 0.0410 -0.1182 0.2787 0.090 Uiso 0.212(5) 1 calc R U P A 2
C29_b C 0.097(8) -0.200(3) 0.018(5) 0.054(6) Uani 0.212(5) 1 d . U P A 2
H41_b H 0.0526 -0.1774 -0.0523 0.081 Uiso 0.212(5) 1 calc R U P A 2
H42_b H 0.0296 -0.2354 0.0301 0.081 Uiso 0.212(5) 1 calc R U P A 2
H43_b H 0.1871 -0.2244 0.0232 0.081 Uiso 0.212(5) 1 calc R U P A 2
C30_b C 0.0023(16) -0.0832(9) 0.0884(16) 0.061(4) Uani 0.212(5) 1 d . U P A 2
H44_b H -0.0314 -0.0654 0.0148 0.092 Uiso 0.212(5) 1 calc R U P A 2
H45_b H 0.0333 -0.0412 0.1371 0.092 Uiso 0.212(5) 1 calc R U P A 2
H46_b H -0.0769 -0.1092 0.1016 0.092 Uiso 0.212(5) 1 calc R U P A 2

loop_
_atom_site_aniso_label
_atom_site_aniso_U_11
_atom_site_aniso_U_22
_atom_site_aniso_U_33
_atom_site_aniso_U_23
_atom_site_aniso_U_13
_atom_site_aniso_U_12
B1 0.0285(15) 0.0287(15) 0.0267(13) 0.0030(11) 0.0086(11) 0.0059(12)
O1_a 0.033(2) 0.034(2) 0.0325(13) -0.0091(14) 0.0173(14) -0.0106(14)
C1_a 0.029(2) 0.035(2) 0.0442(18) -0.0103(16) 0.0194(16) -0.0106(16)
C2_a 0.029(2) 0.038(2) 0.0402(19) -0.0076(15) 0.0139(15) -0.0105(16)
O2_a 0.037(2) 0.040(2) 0.0305(15) -0.0090(15) 0.0132(15) -0.0124(15)
C3_a 0.052(3) 0.048(3) 0.063(3) -0.002(2) 0.033(2) -0.017(2)
C4_a 0.027(2) 0.050(2) 0.094(3) -0.011(2) 0.019(2) 0.0002(18)
C5_a 0.053(4) 0.064(5) 0.047(4) -0.022(3) 0.007(3) -0.011(4)
C6_a 0.041(2) 0.0275(19) 0.078(3) -0.007(2) 0.025(2) -0.0018(17)
C7 0.0234(13) 0.0310(14) 0.0247(11) -0.0026(9) 0.0047(9) -0.0048(11)
C8 0.0286(14) 0.0311(14) 0.0303(12) -0.0001(10) 0.0084(10) -0.0038(11)
C9 0.0342(15) 0.0301(15) 0.0344(12) -0.0012(10) 0.0079(11) 0.0031(12)
C10 0.0426(16) 0.0284(14) 0.0308(12) 0.0004(10) 0.0119(11) -0.0005(12)
C11 0.0474(17) 0.0321(15) 0.0328(12) 0.0011(10) 0.0187(11) -0.0071(13)
C12 0.0318(14) 0.0284(13) 0.0270(11) -0.0026(10) 0.0088(10) -0.0048(11)
C13 0.0310(15) 0.0388(16) 0.0584(16) 0.0094(13) 0.0203(13) 0.0050(12)
C14 0.071(2) 0.0340(16) 0.0531(16) 0.0082(13) 0.0331(15) 0.0033(15)
C15 0.0417(16) 0.0379(16) 0.0395(13) 0.0015(11) 0.0201(12) -0.0003(13)
C16 0.0259(13) 0.0274(13) 0.0320(12) 0.0038(10) 0.0121(10) -0.0046(11)
C17 0.0293(13) 0.0317(14) 0.0293(12) 0.0014(10) 0.0112(10) -0.0028(11)
C18 0.0316(14) 0.0382(15) 0.0291(12) 0.0027(10) 0.0090(10) -0.0030(12)
C19 0.0250(13) 0.0380(15) 0.0353(13) 0.0106(11) 0.0084(10) -0.0020(11)
C20 0.0314(15) 0.0294(14) 0.0436(14) 0.0077(11) 0.0132(11) 0.0026(12)
C21 0.0228(13) 0.0264(13) 0.0382(12) 0.0029(10) 0.0115(10) -0.0011(10)
C22 0.0423(16) 0.0362(15) 0.0329(13) -0.0018(11) 0.0075(11) 0.0074(13)
C23 0.0352(16) 0.0518(19) 0.0463(15) 0.0139(13) 0.0067(12) 0.0041(14)
C24 0.0376(16) 0.0342(16) 0.0488(15) -0.0036(12) 0.0125(12) 0.0039(13)
B2 0.0335(16) 0.0310(16) 0.0267(13) -0.0038(11) 0.0159(11) 0.0018(13)
O3_b 0.053(8) 0.060(9) 0.030(5) -0.012(6) 0.013(6) -0.025(6)
C25_b 0.034(5) 0.041(6) 0.042(5) -0.011(5) 0.009(5) -0.018(5)
C26_b 0.027(5) 0.034(5) 0.037(4) -0.007(4) 0.007(4) -0.006(4)
O4_b 0.035(7) 0.049(8) 0.033(5) 0.002(6) 0.011(5) -0.016(5)
C27_b 0.050(7) 0.040(7) 0.092(9) 0.009(7) 0.011(7) -0.008(6)
C28_b 0.042(7) 0.058(7) 0.082(6) -0.007(6) 0.023(6) -0.011(6)
C29_b 0.050(9) 0.057(10) 0.045(8) -0.024(9) 0.006(8) -0.030(9)
C30_b 0.025(6) 0.061(7) 0.088(8) -0.003(7) 0.008(6) 0.001(6)

loop_
_atom_type_symbol
_atom_type_description
_atom_type_scat_dispersion_real
_atom_type_scat_dispersion_imag
_atom_type_scat_source
C C 0.0033 0.0016 'International Tables Vol C Tables 4.2.6.8 and 6.1.1.4'
H H 0.0000 0.0000 'International Tables Vol C Tables 4.2.6.8 and 6.1.1.4'
B B 0.0013 0.0007 'International Tables Vol C Tables 4.2.6.8 and 6.1.1.4'
O O 0.0106 0.0060 'International Tables Vol C Tables 4.2.6.8 and 6.1.1.4'

loop_
_geom_angle_atom_site_label_1
_geom_angle_atom_site_label_2
_geom_angle_atom_site_label_3
_geom_angle
_geom_angle_site_symmetry_1
_geom_angle_site_symmetry_3
O3_b B1 O4_b 110.5(11) . .
O2_a B1 O1_a 112.1(3) . .
O3_b B1 B2 126.3(9) . .
O2_a B1 B2 124.1(3) . .
O4_b B1 B2 123.2(7) . .
O1_a B1 B2 123.7(3) . .
B1 O1_a C1_a 107.6(4) . .
O1_a C1_a C3_a 108.8(4) . .
O1_a C1_a C4_a 106.7(3) . .
C3_a C1_a C4_a 111.9(4) . .
O1_a C1_a C2_a 101.6(3) . .
C3_a C1_a C2_a 114.2(4) . .
C4_a C1_a C2_a 112.8(4) . .
O2_a C2_a C5_a 107.5(8) . .
O2_a C2_a C6_a 106.9(3) . .
C5_a C2_a C6_a 111.8(7) . .
O2_a C2_a C1_a 102.4(3) . .
C5_a C2_a C1_a 115.0(7) . .
C6_a C2_a C1_a 112.4(3) . .
B1 O2_a C2_a 107.7(3) . .
C1_a C3_a H1_a 109.5 . .
C1_a C3_a H2_a 109.5 . .
H1_a C3_a H2_a 109.5 . .
C1_a C3_a H3_a 109.5 . .
H1_a C3_a H3_a 109.5 . .
H2_a C3_a H3_a 109.5 . .
C1_a C4_a H4_a 109.5 . .
C1_a C4_a H5_a 109.5 . .
H4_a C4_a H5_a 109.5 . .
C1_a C4_a H6_a 109.5 . .
H4_a C4_a H6_a 109.5 . .
H5_a C4_a H6_a 109.5 . .
C2_a C5_a H7_a 109.5 . .
C2_a C5_a H8_a 109.5 . .
H7_a C5_a H8_a 109.5 . .
C2_a C5_a H9_a 109.5 . .
H7_a C5_a H9_a 109.5 . .
H8_a C5_a H9_a 109.5 . .
C2_a C6_a H10_a 109.5 . .
C2_a C6_a H11_a 109.5 . .
H10_a C6_a H11_a 109.5 . .
C2_a C6_a H12_a 109.5 . .
H10_a C6_a H12_a 109.5 . .
H11_a C6_a H12_a 109.5 . .
C12 C7 C8 117.7(2) . .
C12 C7 B2 121.5(2) . .
C8 C7 B2 120.7(2) . .
C9 C8 C7 120.1(2) . .
C9 C8 C13 117.8(2) . .
C7 C8 C13 122.1(2) . .
C10 C9 C8 121.9(2) . .
C10 C9 H13 119.1 . .
C8 C9 H13 119.1 . .
C11 C10 C9 117.9(2) . .
C11 C10 C14 121.7(2) . .
C9 C10 C14 120.4(2) . .
C10 C11 C12 122.2(2) . .
C10 C11 H14 118.9 . .
C12 C11 H14 118.9 . .
C11 C12 C7 120.3(2) . .
C11 C12 C15 117.7(2) . .
C7 C12 C15 121.9(2) . .
C8 C13 H13A 109.5 . .
C8 C13 H13B 109.5 . .
H13A C13 H13B 109.5 . .
C8 C13 H13C 109.5 . .
H13A C13 H13C 109.5 . .
H13B C13 H13C 109.5 . .
C8 C13 H13D 109.5 . .
H13A C13 H13D 141.1 . .
H13B C13 H13D 56.3 . .
H13C C13 H13D 56.3 . .
C8 C13 H13E 109.5 . .
H13A C13 H13E 56.3 . .
H13B C13 H13E 141.1 . .
H13C C13 H13E 56.3 . .
H13D C13 H13E 109.5 . .
C8 C13 H13F 109.5 . .
H13A C13 H13F 56.3 . .
H13B C13 H13F 56.3 . .
H13C C13 H13F 141.1 . .
H13D C13 H13F 109.5 . .
H13E C13 H13F 109.5 . .
C10 C14 H14A 109.5 . .
C10 C14 H14B 109.5 . .
H14A C14 H14B 109.5 . .
C10 C14 H14C 109.5 . .
H14A C14 H14C 109.5 . .
H14B C14 H14C 109.5 . .
C10 C14 H14D 109.5 . .
H14A C14 H14D 141.1 . .
H14B C14 H14D 56.3 . .
H14C C14 H14D 56.3 . .
C10 C14 H14E 109.5 . .
H14A C14 H14E 56.3 . .
H14B C14 H14E 141.1 . .
H14C C14 H14E 56.3 . .
H14D C14 H14E 109.5 . .
C10 C14 H14F 109.5 . .
H14A C14 H14F 56.3 . .
H14B C14 H14F 56.3 . .
H14C C14 H14F 141.1 . .
H14D C14 H14F 109.5 . .
H14E C14 H14F 109.5 . .
C12 C15 H21 109.5 . .
C12 C15 H22 109.5 . .
H21 C15 H22 109.5 . .
C12 C15 H23 109.5 . .
H21 C15 H23 109.5 . .
H22 C15 H23 109.5 . .
C21 C16 C17 117.5(2) . .
C21 C16 B2 122.2(2) . .
C17 C16 B2 120.2(2) . .
C18 C17 C16 120.3(2) . .
C18 C17 C22 118.4(2) . .
C16 C17 C22 121.2(2) . .
C17 C18 C19 122.1(2) . .
C17 C18 H24 118.9 . .
C19 C18 H24 118.9 . .
C18 C19 C20 118.1(2) . .
C18 C19 C23 121.6(2) . .
C20 C19 C23 120.3(2) . .
C19 C20 C21 121.1(2) . .
C19 C20 H25 119.5 . .
C21 C20 H25 119.5 . .
C20 C21 C16 120.7(2) . .
C20 C21 C24 118.0(2) . .
C16 C21 C24 121.3(2) . .
C17 C22 H26 109.5 . .
C17 C22 H27 109.5 . .
H26 C22 H27 109.5 . .
C17 C22 H28 109.5 . .
H26 C22 H28 109.5 . .
H27 C22 H28 109.5 . .
C19 C23 H23A 109.5 . .
C19 C23 H23B 109.5 . .
H23A C23 H23B 109.5 . .
C19 C23 H23C 109.5 . .
H23A C23 H23C 109.5 . .
H23B C23 H23C 109.5 . .
C19 C23 H23D 109.5 . .
H23A C23 H23D 141.1 . .
H23B C23 H23D 56.3 . .
H23C C23 H23D 56.3 . .
C19 C23 H23E 109.5 . .
H23A C23 H23E 56.3 . .
H23B C23 H23E 141.1 . .
H23C C23 H23E 56.3 . .
H23D C23 H23E 109.5 . .
C19 C23 H23F 109.5 . .
H23A C23 H23F 56.3 . .
H23B C23 H23F 56.3 . .
H23C C23 H23F 141.1 . .
H23D C23 H23F 109.5 . .
H23E C23 H23F 109.5 . .
C21 C24 H24A 109.5 . .
C21 C24 H24B 109.5 . .
H24A C24 H24B 109.5 . .
C21 C24 H24C 109.5 . .
H24A C24 H24C 109.5 . .
H24B C24 H24C 109.5 . .
C21 C24 H24D 109.5 . .
H24A C24 H24D 141.1 . .
H24B C24 H24D 56.3 . .
H24C C24 H24D 56.3 . .
C21 C24 H24E 109.5 . .
H24A C24 H24E 56.3 . .
H24B C24 H24E 141.1 . .
H24C C24 H24E 56.3 . .
H24D C24 H24E 109.5 . .
C21 C24 H24F 109.5 . .
H24A C24 H24F 56.3 . .
H24B C24 H24F 56.3 . .
H24C C24 H24F 141.1 . .
H24D C24 H24F 109.5 . .
H24E C24 H24F 109.5 . .
C16 B2 C7 122.9(2) . .
C16 B2 B1 117.3(2) . .
C7 B2 B1 119.8(2) . .
B1 O3_b C25_b 107.3(14) . .
C27_b C25_b O3_b 103.2(14) . .
C27_b C25_b C26_b 125.1(17) . .
O3_b C25_b C26_b 105.5(13) . .
C27_b C25_b C28_b 111.0(14) . .
O3_b C25_b C28_b 103.7(13) . .
C26_b C25_b C28_b 106.2(15) . .
O4_b C26_b C25_b 98.2(11) . .
O4_b C26_b C30_b 105.2(12) . .
C25_b C26_b C30_b 118.6(14) . .
O4_b C26_b C29_b 112(3) . .
C25_b C26_b C29_b 109(3) . .
C30_b C26_b C29_b 113(3) . .
B1 O4_b C26_b 110.8(12) . .
C25_b C27_b H35_b 109.5 . .
C25_b C27_b H36_b 109.5 . .
H35_b C27_b H36_b 109.5 . .
C25_b C27_b H37_b 109.5 . .
H35_b C27_b H37_b 109.5 . .
H36_b C27_b H37_b 109.5 . .
C25_b C28_b H38_b 109.5 . .
C25_b C28_b H39_b 109.5 . .
H38_b C28_b H39_b 109.5 . .
C25_b C28_b H40_b 109.5 . .
H38_b C28_b H40_b 109.5 . .
H39_b C28_b H40_b 109.5 . .
C26_b C29_b H41_b 109.5 . .
C26_b C29_b H42_b 109.5 . .
H41_b C29_b H42_b 109.5 . .
C26_b C29_b H43_b 109.5 . .
H41_b C29_b H43_b 109.5 . .
H42_b C29_b H43_b 109.5 . .
C26_b C30_b H44_b 109.5 . .
C26_b C30_b H45_b 109.5 . .
H44_b C30_b H45_b 109.5 . .
C26_b C30_b H46_b 109.5 . .
H44_b C30_b H46_b 109.5 . .
H45_b C30_b H46_b 109.5 . .

loop_
_geom_bond_atom_site_label_1
_geom_bond_atom_site_label_2
_geom_bond_distance
_geom_bond_site_symmetry_2
B1 O3_b 1.28(2) .
B1 O2_a 1.362(5) .
B1 O4_b 1.379(16) .
B1 O1_a 1.386(5) .
B1 B2 1.722(4) .
O1_a C1_a 1.471(6) .
C1_a C3_a 1.502(6) .
C1_a C4_a 1.530(6) .
C1_a C2_a 1.555(5) .
C2_a O2_a 1.468(5) .
C2_a C5_a 1.498(17) .
C2_a C6_a 1.530(6) .
C3_a H1_a 0.9800 .
C3_a H2_a 0.9800 .
C3_a H3_a 0.9800 .
C4_a H4_a 0.9800 .
C4_a H5_a 0.9800 .
C4_a H6_a 0.9800 .
C5_a H7_a 0.9800 .
C5_a H8_a 0.9800 .
C5_a H9_a 0.9800 .
C6_a H10_a 0.9800 .
C6_a H11_a 0.9800 .
C6_a H12_a 0.9800 .
C7 C12 1.409(3) .
C7 C8 1.418(3) .
C7 B2 1.575(4) .
C8 C9 1.397(3) .
C8 C13 1.504(3) .
C9 C10 1.390(3) .
C9 H13 0.9500 .
C10 C11 1.382(4) .
C10 C14 1.511(3) .
C11 C12 1.395(3) .
C11 H14 0.9500 .
C12 C15 1.525(3) .
C13 H13A 0.9800 .
C13 H13B 0.9800 .
C13 H13C 0.9800 .
C13 H13D 0.9800 .
C13 H13E 0.9800 .
C13 H13F 0.9800 .
C14 H14A 0.9800 .
C14 H14B 0.9800 .
C14 H14C 0.9800 .
C14 H14D 0.9800 .
C14 H14E 0.9800 .
C14 H14F 0.9800 .
C15 H21 0.9800 .
C15 H22 0.9800 .
C15 H23 0.9800 .
C16 C21 1.405(3) .
C16 C17 1.416(3) .
C16 B2 1.570(4) .
C17 C18 1.385(3) .
C17 C22 1.511(3) .
C18 C19 1.386(4) .
C18 H24 0.9500 .
C19 C20 1.387(3) .
C19 C23 1.516(3) .
C20 C21 1.403(3) .
C20 H25 0.9500 .
C21 C24 1.515(3) .
C22 H26 0.9800 .
C22 H27 0.9800 .
C22 H28 0.9800 .
C23 H23A 0.9800 .
C23 H23B 0.9800 .
C23 H23C 0.9800 .
C23 H23D 0.9800 .
C23 H23E 0.9800 .
C23 H23F 0.9800 .
C24 H24A 0.9800 .
C24 H24B 0.9800 .
C24 H24C 0.9800 .
C24 H24D 0.9800 .
C24 H24E 0.9800 .
C24 H24F 0.9800 .
O3_b C25_b 1.46(2) .
C25_b C27_b 1.38(3) .
C25_b C26_b 1.50(2) .
C25_b C28_b 1.72(3) .
C26_b O4_b 1.43(2) .
C26_b C30_b 1.54(2) .
C26_b C29_b 1.60(6) .
C27_b H35_b 0.9800 .
C27_b H36_b 0.9800 .
C27_b H37_b 0.9800 .
C28_b H38_b 0.9800 .
C28_b H39_b 0.9800 .
C28_b H40_b 0.9800 .
C29_b H41_b 0.9800 .
C29_b H42_b 0.9800 .
C29_b H43_b 0.9800 .
C30_b H44_b 0.9800 .
C30_b H45_b 0.9800 .
C30_b H46_b 0.9800 .

loop_
_geom_torsion_atom_site_label_1
_geom_torsion_atom_site_label_2
_geom_torsion_atom_site_label_3
_geom_torsion_atom_site_label_4
_geom_torsion
_geom_torsion_site_symmetry_1
_geom_torsion_site_symmetry_2
_geom_torsion_site_symmetry_3
_geom_torsion_site_symmetry_4
O3_b B1 O1_a C1_a -81(2) . . . .
O2_a B1 O1_a C1_a -9.5(4) . . . .
O4_b B1 O1_a C1_a 18.8(7) . . . .
B2 B1 O1_a C1_a 174.0(3) . . . .
B1 O1_a C1_a C3_a 144.4(4) . . . .
B1 O1_a C1_a C4_a -94.7(4) . . . .
B1 O1_a C1_a C2_a 23.6(4) . . . .
O1_a C1_a C2_a O2_a -28.5(4) . . . .
C3_a C1_a C2_a O2_a -145.4(4) . . . .
C4_a C1_a C2_a O2_a 85.4(4) . . . .
O1_a C1_a C2_a C5_a -144.7(8) . . . .
C3_a C1_a C2_a C5_a 98.3(9) . . . .
C4_a C1_a C2_a C5_a -30.9(9) . . . .
O1_a C1_a C2_a C6_a 85.9(4) . . . .
C3_a C1_a C2_a C6_a -31.1(5) . . . .
C4_a C1_a C2_a C6_a -160.3(3) . . . .
O3_b B1 O2_a C2_a 13.5(9) . . . .
O4_b B1 O2_a C2_a -96.6(19) . . . .
O1_a B1 O2_a C2_a -10.4(4) . . . .
B2 B1 O2_a C2_a 166.1(3) . . . .
C5_a C2_a O2_a B1 145.9(7) . . . .
C6_a C2_a O2_a B1 -94.0(4) . . . .
C1_a C2_a O2_a B1 24.3(4) . . . .
C12 C7 C8 C9 -1.2(3) . . . .
B2 C7 C8 C9 -178.8(2) . . . .
C12 C7 C8 C13 -178.8(2) . . . .
B2 C7 C8 C13 3.5(3) . . . .
C7 C8 C9 C10 1.6(4) . . . .
C13 C8 C9 C10 179.3(2) . . . .
C8 C9 C10 C11 -0.4(4) . . . .
C8 C9 C10 C14 -179.3(2) . . . .
C9 C10 C11 C12 -1.2(4) . . . .
C14 C10 C11 C12 177.7(2) . . . .
C10 C11 C12 C7 1.6(4) . . . .
C10 C11 C12 C15 178.5(2) . . . .
C8 C7 C12 C11 -0.3(3) . . . .
B2 C7 C12 C11 177.3(2) . . . .
C8 C7 C12 C15 -177.1(2) . . . .
B2 C7 C12 C15 0.5(3) . . . .
C21 C16 C17 C18 -0.5(3) . . . .
B2 C16 C17 C18 175.5(2) . . . .
C21 C16 C17 C22 -177.5(2) . . . .
B2 C16 C17 C22 -1.5(3) . . . .
C16 C17 C18 C19 2.5(4) . . . .
C22 C17 C18 C19 179.6(2) . . . .
C17 C18 C19 C20 -1.2(4) . . . .
C17 C18 C19 C23 178.5(2) . . . .
C18 C19 C20 C21 -2.1(4) . . . .
C23 C19 C20 C21 178.2(2) . . . .
C19 C20 C21 C16 4.1(4) . . . .
C19 C20 C21 C24 -177.9(2) . . . .
C17 C16 C21 C20 -2.7(3) . . . .
B2 C16 C21 C20 -178.7(2) . . . .
C17 C16 C21 C24 179.4(2) . . . .
B2 C16 C21 C24 3.5(3) . . . .
C21 C16 B2 C7 -120.5(3) . . . .
C17 C16 B2 C7 63.7(3) . . . .
C21 C16 B2 B1 60.7(3) . . . .
C17 C16 B2 B1 -115.1(2) . . . .
C12 C7 B2 C16 58.5(3) . . . .
C8 C7 B2 C16 -124.0(2) . . . .
C12 C7 B2 B1 -122.7(2) . . . .
C8 C7 B2 B1 54.8(3) . . . .
O3_b B1 B2 C16 34.7(10) . . . .
O2_a B1 B2 C16 -111.6(3) . . . .
O4_b B1 B2 C16 -144.0(8) . . . .
O1_a B1 B2 C16 64.5(4) . . . .
O3_b B1 B2 C7 -144.2(9) . . . .
O2_a B1 B2 C7 69.6(4) . . . .
O4_b B1 B2 C7 37.2(8) . . . .
O1_a B1 B2 C7 -114.3(3) . . . .
O2_a B1 O3_b C25_b -17.9(13) . . . .
O4_b B1 O3_b C25_b 9.0(14) . . . .
O1_a B1 O3_b C25_b 97(3) . . . .
B2 B1 O3_b C25_b -169.8(8) . . . .
B1 O3_b C25_b C27_b 109.3(17) . . . .
B1 O3_b C25_b C26_b -23.4(16) . . . .
B1 O3_b C25_b C28_b -134.9(14) . . . .
C27_b C25_b C26_b O4_b -92.3(17) . . . .
O3_b C25_b C26_b O4_b 26.7(16) . . . .
C28_b C25_b C26_b O4_b 136.4(13) . . . .
C27_b C25_b C26_b C30_b 155.4(16) . . . .
O3_b C25_b C26_b C30_b -85.6(15) . . . .
C28_b C25_b C26_b C30_b 24.1(17) . . . .
C27_b C25_b C26_b C29_b 25(3) . . . .
O3_b C25_b C26_b C29_b 144(3) . . . .
C28_b C25_b C26_b C29_b -107(3) . . . .
O3_b B1 O4_b C26_b 9.8(14) . . . .
O2_a B1 O4_b C26_b 87.6(19) . . . .
O1_a B1 O4_b C26_b -16.1(12) . . . .
B2 B1 O4_b C26_b -171.4(8) . . . .
C25_b C26_b O4_b B1 -22.6(14) . . . .
C30_b C26_b O4_b B1 100.1(13) . . . .
C29_b C26_b O4_b B1 -137(3) . . . .
